data_4134141
loop_
_publ_author_name
'de Gombert, Antoine'
'McKay, Alasdair I.'
'Davis, Christopher J.'
'Wheelhouse, Katherine M.'
'Willis, Michael C.'

_publ_section_title
;
 Mechanistic Studies of the Palladium-Catalyzed Desulfinative
 Cross-Coupling of Aryl Bromides and (Hetero)Aryl Sulfinate Salts.
;
_journal_issue 7
_journal_name_full 'Journal of the American Chemical Society'
_journal_page_first 3564
_journal_page_last 3576
_journal_paper_doi 10.1021/jacs.9b13260
_journal_volume 142
_journal_year 2020
_chemical_formula_moiety 'C62 H88 F2 O4 P2 Pd2 S2'
_chemical_formula_sum 'C62 H88 F2 O4 P2 Pd2 S2'
_chemical_formula_weight 1274.18
_chemical_name_common '[(4-F-C6H4)Pd(PCy3)(SO2C6H4Me)]2'
_space_group_crystal_system monoclinic
_space_group_IT_number 14
_space_group_name_Hall '-P 2ybc'
_space_group_name_H-M_alt 'P 1 21/c 1'
_atom_sites_solution_hydrogens geom
_audit_creation_date 2019-11-08
_audit_creation_method
;
Olex2 1.2
(compiled 2018.05.29 svn.r3508 for OlexSys, GUI svn.r5506)
;
_cell_angle_alpha 90
_cell_angle_beta 99.501(2)
_cell_angle_gamma 90
_cell_formula_units_Z 2
_cell_length_a 13.3684(4)
_cell_length_b 24.2919(6)
_cell_length_c 9.5064(2)
_cell_measurement_reflns_used 16816
_cell_measurement_temperature 169.99(10)
_cell_measurement_theta_max 28.6390
_cell_measurement_theta_min 1.7520
_cell_volume 3044.80(14)
_computing_cell_refinement 'CrysAlisPro 1.171.40.12b (Rigaku OD, 2018)'
_computing_data_collection 'CrysAlisPro 1.171.40.12b (Rigaku OD, 2018)'
_computing_data_reduction 'CrysAlisPro 1.171.40.12b (Rigaku OD, 2018)'
_computing_molecular_graphics 'Olex2 (Dolomanov et al., 2009)'
_computing_publication_material 'Olex2 (Dolomanov et al., 2009)'
_computing_structure_refinement 'ShelXL (Sheldrick, 2015)'
_computing_structure_solution 'SHELXT 2018/2 (Sheldrick, 2018)'
_diffrn_ambient_environment N~2~
_diffrn_ambient_temperature 169.99(10)
_diffrn_detector 'CCD plate'
_diffrn_measured_fraction_theta_full 0.997
_diffrn_measured_fraction_theta_max 0.993
_diffrn_measurement_details
;
List of Runs (angles in degrees, time in seconds):

  # Type    Start    End  Width  t~exp~   \w     \q     \k     \f   Frames
--------------------------------------------------------------------------
  1  \w     35.00  63.00   0.50   27.12    --   20.00  54.00 126.52   56
  2  \w     74.00 100.00   0.50   27.12    --   20.00  54.00 126.52   52
  3  \w    -51.00 -17.00   0.50   27.12    --   20.00  54.00  90.00   68
  4  \w     47.00  73.00   0.50   27.12    --   20.00  54.00  90.00   52
  5  \w    -71.00  22.00   0.50   27.12    --   20.00  54.00   0.00  186
  6  \w     35.00  71.00   0.50   27.12    --   20.00  54.00   0.00   72
  7  \w     76.00 109.00   0.50   27.12    --   20.00  54.00   0.00   66
  8  \w    -67.00 -41.00   0.50   27.12    --   20.00  54.00-120.00   52
  9  \w    -39.00  25.00   0.50   27.12    --   20.00  54.00-120.00  128
 10  \w    -73.00 -30.00   0.50   27.12    --   20.00  54.00 -60.00   86
 11  \w    -25.00  34.00   0.50   27.12    --   20.00  54.00 -60.00  118
 12  \w     60.00  86.00   0.50   27.12    --   20.00  54.00 -60.00   52
 13  \w    -71.00   5.00   0.50   27.12    --   20.00  54.00  60.00  152
 14  \w     13.00  63.00   0.50   27.12    --   20.00  54.00  60.00  100
 15  \w    -72.00 108.00   0.50   27.12    --   20.00  54.00 -90.00  360
 16  \w    -74.00  33.00   0.50   27.12    --   20.00  54.00-180.00  214
 17  \w    -70.00 -42.00   0.50   27.12    --   20.00  54.00 -10.27   56
 18  \w    -71.00 109.00   0.50   27.12    --   20.00  54.00 150.00  360
 19  \w    -68.00  99.00   0.50   27.12    --   20.00  54.00-150.00  334
 20  \w    -73.00 -46.00   0.50   27.12    --   20.00  54.00 126.52   54
;
_diffrn_measurement_device 'two-circle diffractometer'
_diffrn_measurement_device_type 'XtaLAB Mini II'
_diffrn_measurement_method '\w scans'
_diffrn_orient_matrix_type 'CrysAlisPro convention (1999,Acta A55,543-557)'
_diffrn_orient_matrix_UB_11 0.0197261000
_diffrn_orient_matrix_UB_12 -0.0002273000
_diffrn_orient_matrix_UB_13 0.0740115000
_diffrn_orient_matrix_UB_21 0.0025252000
_diffrn_orient_matrix_UB_22 0.0291673000
_diffrn_orient_matrix_UB_23 -0.0000676000
_diffrn_orient_matrix_UB_31 -0.0499864000
_diffrn_orient_matrix_UB_32 0.0012705000
_diffrn_orient_matrix_UB_33 0.0157231000
_diffrn_radiation_monochromator graphite
_diffrn_radiation_probe x-ray
_diffrn_radiation_type MoK\a
_diffrn_radiation_wavelength 0.71073
_diffrn_reflns_av_R_equivalents 0.0586
_diffrn_reflns_av_unetI/netI 0.0371
_diffrn_reflns_Laue_measured_fraction_full 0.997
_diffrn_reflns_Laue_measured_fraction_max 0.993
_diffrn_reflns_limit_h_max 17
_diffrn_reflns_limit_h_min -16
_diffrn_reflns_limit_k_max 31
_diffrn_reflns_limit_k_min -30
_diffrn_reflns_limit_l_max 12
_diffrn_reflns_limit_l_min -12
_diffrn_reflns_number 59366
_diffrn_reflns_point_group_measured_fraction_full 0.997
_diffrn_reflns_point_group_measured_fraction_max 0.993
_diffrn_reflns_theta_full 25.242
_diffrn_reflns_theta_max 27.103
_diffrn_reflns_theta_min 1.757
_diffrn_source 'fine-focus sealed X-ray tube'
_diffrn_source_type 'Rigaku (Mo) X-ray Source'
_exptl_absorpt_coefficient_mu 0.762
_exptl_absorpt_correction_T_max 1.00000
_exptl_absorpt_correction_T_min 0.89250
_exptl_absorpt_correction_type multi-scan
_exptl_absorpt_process_details
;
CrysAlisPro 1.171.40.12b (Rigaku Oxford Diffraction, 2018)
Empirical absorption correction using spherical harmonics,
 implemented in SCALE3 ABSPACK scaling algorithm.
;
_exptl_crystal_colour colourless
_exptl_crystal_colour_primary colourless
_exptl_crystal_density_diffrn 1.390
_exptl_crystal_description plank
_exptl_crystal_F_000 1328
_exptl_crystal_size_max 0.5
_exptl_crystal_size_mid 0.08
_exptl_crystal_size_min 0.03
_refine_diff_density_max 0.825
_refine_diff_density_min -0.578
_refine_diff_density_rms 0.077
_refine_ls_extinction_method none
_refine_ls_goodness_of_fit_ref 1.163
_refine_ls_hydrogen_treatment constr
_refine_ls_matrix_type full
_refine_ls_number_parameters 335
_refine_ls_number_reflns 6673
_refine_ls_number_restraints 0
_refine_ls_restrained_S_all 1.163
_refine_ls_R_factor_all 0.0541
_refine_ls_R_factor_gt 0.0408
_refine_ls_shift/su_max 0.000
_refine_ls_shift/su_mean 0.000
_refine_ls_structure_factor_coef Fsqd
_refine_ls_weighting_details 'w=1/[\s^2^(Fo^2^)+(0.0198P)^2^+3.5024P] where P=(Fo^2^+2Fc^2^)/3'
_refine_ls_weighting_scheme calc
_refine_ls_wR_factor_gt 0.0769
_refine_ls_wR_factor_ref 0.0802
_reflns_Friedel_coverage 0.000
_reflns_number_gt 5651
_reflns_number_total 6673
_reflns_threshold_expression 'I > 2\s(I)'
_cod_data_source_file ja9b13260_si_001.cif
_cod_data_source_block 11
_cod_depositor_comments 'Adding full bibliography for 4134138--4134148.cif.'
_cod_database_code 4134141
_shelx_shelxl_version_number 2018/3
_chemical_oxdiff_formula 'Pd2 P2 F2 C62 H88 O4'
_shelx_space_group_comment
;
The symmetry employed for this shelxl refinement is uniquely defined
by the following loop, which should always be used as a source of
symmetry information in preference to the above space-group names.
They are only intended as comments.
;
_shelx_estimated_absorpt_t_max 0.977
_shelx_estimated_absorpt_t_min 0.702
_reflns_odcompleteness_completeness 99.34
_reflns_odcompleteness_iscentric 1
_reflns_odcompleteness_theta 26.32
_olex2_refinement_description
;
1. Fixed Uiso
 At 1.2 times of:
  All C(H) groups, All C(H,H) groups
 At 1.5 times of:
  All C(H,H,H) groups
2.a Ternary CH refined with riding coordinates:
 C7(H7), C13(H13), C1(H1)
2.b Secondary CH2 refined with riding coordinates:
 C18(H18A,H18B), C17(H17A,H17B), C8(H8A,H8B), C12(H12A,H12B), C11(H11A,H11B),
 C14(H14A,H14B), C3(H3A,H3B), C2(H2A,H2B), C6(H6A,H6B), C16(H16A,H16B),
 C15(H15A,H15B), C9(H9A,H9B), C10(H10A,H10B), C4(H4A,H4B), C5(H5A,H5B)
2.c Aromatic/amide H refined with riding coordinates:
 C24(H24), C20(H20), C26(H26), C30(H30), C21(H21), C23(H23), C27(H27), C29(H29)
2.d Idealised Me refined as rotating group:
 C31(H31A,H31B,H31C)
;
_olex2_submission_special_instructions 'No special instructions were received'
_oxdiff_exptl_absorpt_empirical_details
;
Empirical correction (ABSPACK) includes:
- Absorption correction using spherical harmonics
- Frame scaling
;
_oxdiff_exptl_absorpt_empirical_full_max 1.115
_oxdiff_exptl_absorpt_empirical_full_min 0.869

loop_
_space_group_symop_operation_xyz
'x, y, z'
'-x, y+1/2, -z+1/2'
'-x, -y, -z'
'x, -y-1/2, z-1/2'

loop_
_atom_site_label
_atom_site_type_symbol
_atom_site_fract_x
_atom_site_fract_y
_atom_site_fract_z
_atom_site_U_iso_or_equiv
_atom_site_adp_type
_atom_site_occupancy
_atom_site_site_symmetry_order
_atom_site_calc_flag
_atom_site_refinement_flags_posn
Pd1 Pd 0.42025(2) 0.44665(2) 0.32774(2) 0.02343(7) Uani 1 1 d .
P1 P 0.24774(5) 0.42813(3) 0.26889(7) 0.01908(15) Uani 1 1 d .
S1 S 0.59225(5) 0.46361(3) 0.38320(8) 0.02846(17) Uani 1 1 d .
O1 O 0.61726(17) 0.49612(10) 0.5158(3) 0.0439(6) Uani 1 1 d .
O2 O 0.64003(17) 0.48525(10) 0.2672(3) 0.0440(6) Uani 1 1 d .
C7 C 0.1823(2) 0.48481(11) 0.1605(3) 0.0214(6) Uani 1 1 d .
H7 H 0.109128 0.478128 0.149186 0.026 Uiso 1 1 calc R
C18 C 0.2496(2) 0.39131(12) 0.5530(3) 0.0260(6) Uani 1 1 d .
H18A H 0.238611 0.352954 0.526527 0.031 Uiso 1 1 calc R
H18B H 0.321733 0.398761 0.563811 0.031 Uiso 1 1 calc R
C19 C 0.4521(2) 0.39840(13) 0.1704(3) 0.0293(7) Uani 1 1 d .
C17 C 0.2124(2) 0.40219(13) 0.6940(3) 0.0292(7) Uani 1 1 d .
H17A H 0.245758 0.376942 0.765853 0.035 Uiso 1 1 calc R
H17B H 0.230657 0.439367 0.725510 0.035 Uiso 1 1 calc R
C13 C 0.1919(2) 0.42848(12) 0.4347(3) 0.0214(6) Uani 1 1 d .
H13 H 0.202170 0.466049 0.471847 0.026 Uiso 1 1 calc R
C8 C 0.2040(2) 0.54130(12) 0.2311(3) 0.0305(7) Uani 1 1 d .
H8A H 0.276357 0.548451 0.245121 0.037 Uiso 1 1 calc R
H8B H 0.182809 0.541188 0.323856 0.037 Uiso 1 1 calc R
C12 C 0.2121(2) 0.48641(12) 0.0115(3) 0.0285(7) Uani 1 1 d .
H12A H 0.284189 0.493695 0.020021 0.034 Uiso 1 1 calc R
H12B H 0.198545 0.450859 -0.034189 0.034 Uiso 1 1 calc R
C1 C 0.2095(2) 0.36488(12) 0.1641(3) 0.0234(6) Uani 1 1 d .
H1 H 0.250966 0.364211 0.088202 0.028 Uiso 1 1 calc R
C11 C 0.1530(2) 0.53082(13) -0.0805(3) 0.0331(7) Uani 1 1 d .
H11A H 0.081004 0.522819 -0.092277 0.040 Uiso 1 1 calc R
H11B H 0.172809 0.530979 -0.174151 0.040 Uiso 1 1 calc R
F1 F 0.5139(3) 0.30293(16) -0.1656(3) 0.1187(13) Uani 1 1 d .
C14 C 0.0772(2) 0.41869(13) 0.4190(3) 0.0269(6) Uani 1 1 d .
H14A H 0.041825 0.442564 0.345352 0.032 Uiso 1 1 calc R
H14B H 0.061744 0.380836 0.391059 0.032 Uiso 1 1 calc R
C3 C 0.0827(3) 0.31083(13) -0.0082(3) 0.0351(7) Uani 1 1 d .
H3A H 0.012026 0.308818 -0.052534 0.042 Uiso 1 1 calc R
H3B H 0.123410 0.314065 -0.083289 0.042 Uiso 1 1 calc R
C2 C 0.0989(2) 0.36192(13) 0.0879(3) 0.0293(7) Uani 1 1 d .
H2A H 0.053924 0.360347 0.158122 0.035 Uiso 1 1 calc R
H2B H 0.082631 0.394768 0.030715 0.035 Uiso 1 1 calc R
C24 C 0.4544(2) 0.42148(17) 0.0353(3) 0.0415(8) Uani 1 1 d .
H24 H 0.441360 0.458853 0.021370 0.050 Uiso 1 1 calc R
C25 C 0.6553(2) 0.39998(13) 0.4352(3) 0.0287(7) Uani 1 1 d .
C6 C 0.2366(2) 0.31211(12) 0.2509(3) 0.0294(7) Uani 1 1 d .
H6A H 0.307030 0.313703 0.296602 0.035 Uiso 1 1 calc R
H6B H 0.194849 0.309373 0.324847 0.035 Uiso 1 1 calc R
C16 C 0.0977(2) 0.39511(13) 0.6795(3) 0.0329(7) Uani 1 1 d .
H16A H 0.080329 0.356786 0.659860 0.039 Uiso 1 1 calc R
H16B H 0.076305 0.404887 0.768924 0.039 Uiso 1 1 calc R
C15 C 0.0416(2) 0.43063(14) 0.5611(3) 0.0333(7) Uani 1 1 d .
H15A H 0.053056 0.469148 0.585427 0.040 Uiso 1 1 calc R
H15B H -0.030674 0.423561 0.551438 0.040 Uiso 1 1 calc R
C9 C 0.1477(3) 0.58707(14) 0.1388(3) 0.0384(8) Uani 1 1 d .
H9A H 0.075205 0.581978 0.133307 0.046 Uiso 1 1 calc R
H9B H 0.165563 0.622424 0.183335 0.046 Uiso 1 1 calc R
C20 C 0.4749(2) 0.34274(14) 0.1891(4) 0.0388(8) Uani 1 1 d .
H20 H 0.476306 0.326697 0.278246 0.047 Uiso 1 1 calc R
C10 C 0.1736(3) 0.58723(13) -0.0114(3) 0.0355(7) Uani 1 1 d .
H10A H 0.244489 0.596659 -0.007324 0.043 Uiso 1 1 calc R
H10B H 0.133042 0.614813 -0.068570 0.043 Uiso 1 1 calc R
C4 C 0.1115(3) 0.25846(13) 0.0759(3) 0.0382(8) Uani 1 1 d .
H4A H 0.104467 0.227246 0.011416 0.046 Uiso 1 1 calc R
H4B H 0.065763 0.253023 0.144008 0.046 Uiso 1 1 calc R
C26 C 0.6255(3) 0.36893(14) 0.5439(3) 0.0377(8) Uani 1 1 d .
H26 H 0.573614 0.381335 0.590015 0.045 Uiso 1 1 calc R
C5 C 0.2201(3) 0.26129(13) 0.1549(3) 0.0383(8) Uani 1 1 d .
H5A H 0.266363 0.262473 0.086324 0.046 Uiso 1 1 calc R
H5B H 0.235052 0.228425 0.212480 0.046 Uiso 1 1 calc R
C30 C 0.7324(3) 0.38145(16) 0.3687(4) 0.0495(10) Uani 1 1 d .
H30 H 0.752805 0.401837 0.295622 0.059 Uiso 1 1 calc R
C21 C 0.4959(3) 0.31059(18) 0.0750(5) 0.0595(12) Uani 1 1 d .
H21 H 0.510108 0.273254 0.087177 0.071 Uiso 1 1 calc R
C23 C 0.4758(3) 0.3900(2) -0.0774(4) 0.0617(12) Uani 1 1 d .
H23 H 0.476883 0.405678 -0.166297 0.074 Uiso 1 1 calc R
C27 C 0.6733(3) 0.31957(16) 0.5829(4) 0.0504(10) Uani 1 1 d .
H27 H 0.652625 0.298925 0.655369 0.060 Uiso 1 1 calc R
C28 C 0.7500(3) 0.30026(18) 0.5179(5) 0.0654(12) Uani 1 1 d .
C29 C 0.7799(3) 0.33189(19) 0.4117(5) 0.0720(14) Uani 1 1 d .
H29 H 0.833065 0.319765 0.367740 0.086 Uiso 1 1 calc R
C22 C 0.4951(3) 0.3352(2) -0.0547(5) 0.0699(14) Uani 1 1 d .
C31 C 0.8012(5) 0.2455(2) 0.5599(8) 0.121(2) Uani 1 1 d .
H31A H 0.753896 0.221282 0.594341 0.181 Uiso 1 1 calc GR
H31B H 0.858506 0.251383 0.633686 0.181 Uiso 1 1 calc GR
H31C H 0.823496 0.229326 0.478386 0.181 Uiso 1 1 calc GR

loop_
_atom_site_aniso_label
_atom_site_aniso_U_11
_atom_site_aniso_U_22
_atom_site_aniso_U_33
_atom_site_aniso_U_23
_atom_site_aniso_U_13
_atom_site_aniso_U_12
Pd1 0.02261(11) 0.02405(12) 0.02311(11) -0.00047(9) 0.00225(8) 0.00198(9)
P1 0.0221(3) 0.0208(4) 0.0147(3) 0.0006(3) 0.0041(3) 0.0016(3)
S1 0.0243(4) 0.0272(4) 0.0333(4) -0.0029(3) 0.0031(3) 0.0007(3)
O1 0.0311(12) 0.0416(14) 0.0586(16) -0.0226(12) 0.0062(11) 0.0075(10)
O2 0.0390(13) 0.0443(15) 0.0494(15) 0.0129(12) 0.0091(11) -0.0056(11)
C7 0.0204(13) 0.0251(15) 0.0187(13) 0.0047(11) 0.0038(10) 0.0021(11)
C18 0.0315(16) 0.0291(16) 0.0176(14) 0.0022(12) 0.0048(12) 0.0038(12)
C19 0.0214(14) 0.0403(19) 0.0267(16) -0.0060(13) 0.0061(12) 0.0024(12)
C17 0.0418(18) 0.0299(17) 0.0163(14) 0.0025(12) 0.0055(12) 0.0014(13)
C13 0.0270(14) 0.0235(15) 0.0145(13) 0.0013(11) 0.0055(11) 0.0035(11)
C8 0.0446(18) 0.0263(17) 0.0207(14) 0.0009(12) 0.0054(13) 0.0087(13)
C12 0.0402(18) 0.0290(17) 0.0179(14) 0.0022(12) 0.0093(12) 0.0034(13)
C1 0.0290(15) 0.0273(16) 0.0146(13) -0.0005(11) 0.0055(11) -0.0004(12)
C11 0.0401(18) 0.0380(18) 0.0209(15) 0.0097(13) 0.0045(13) 0.0000(14)
F1 0.134(3) 0.155(3) 0.075(2) -0.059(2) 0.040(2) 0.034(2)
C14 0.0284(15) 0.0312(17) 0.0220(14) 0.0015(12) 0.0065(12) 0.0027(12)
C3 0.0410(18) 0.0361(19) 0.0270(16) -0.0029(14) 0.0026(14) -0.0083(14)
C2 0.0311(16) 0.0305(17) 0.0253(15) -0.0025(12) 0.0018(12) -0.0039(12)
C24 0.0316(17) 0.063(2) 0.0322(18) 0.0025(16) 0.0113(14) 0.0055(16)
C25 0.0252(15) 0.0315(17) 0.0293(16) -0.0042(13) 0.0040(12) 0.0016(12)
C6 0.0410(18) 0.0233(16) 0.0244(15) 0.0009(12) 0.0068(13) 0.0025(13)
C16 0.0438(19) 0.0373(18) 0.0212(15) 0.0022(13) 0.0160(14) 0.0001(14)
C15 0.0320(17) 0.043(2) 0.0273(16) 0.0011(14) 0.0122(13) 0.0045(13)
C9 0.054(2) 0.0314(19) 0.0303(17) 0.0058(14) 0.0076(15) 0.0134(15)
C20 0.0333(18) 0.044(2) 0.0387(19) -0.0077(16) 0.0056(14) 0.0079(15)
C10 0.0399(18) 0.0305(18) 0.0359(18) 0.0133(14) 0.0054(14) 0.0042(14)
C4 0.057(2) 0.0274(18) 0.0316(18) -0.0059(14) 0.0116(16) -0.0085(15)
C26 0.0374(19) 0.042(2) 0.0342(18) 0.0007(15) 0.0065(14) -0.0004(15)
C5 0.055(2) 0.0280(18) 0.0334(18) -0.0007(14) 0.0108(15) 0.0043(15)
C30 0.051(2) 0.051(2) 0.053(2) 0.0044(18) 0.0252(19) 0.0140(18)
C21 0.054(2) 0.058(3) 0.068(3) -0.025(2) 0.014(2) 0.015(2)
C23 0.051(2) 0.109(4) 0.029(2) -0.007(2) 0.0168(17) 0.014(2)
C27 0.053(2) 0.045(2) 0.050(2) 0.0149(18) -0.0004(18) -0.0058(18)
C28 0.062(3) 0.047(3) 0.087(3) 0.010(2) 0.009(2) 0.018(2)
C29 0.062(3) 0.069(3) 0.093(4) 0.005(3) 0.035(3) 0.031(2)
C22 0.064(3) 0.102(4) 0.046(3) -0.034(3) 0.016(2) 0.018(3)
C31 0.111(5) 0.070(4) 0.182(7) 0.045(4) 0.027(5) 0.051(4)

loop_
_atom_type_symbol
_atom_type_description
_atom_type_scat_dispersion_real
_atom_type_scat_dispersion_imag
_atom_type_scat_source
C C 0.0033 0.0016 'International Tables Vol C Tables 4.2.6.8 and 6.1.1.4'
H H 0.0000 0.0000 'International Tables Vol C Tables 4.2.6.8 and 6.1.1.4'
F F 0.0171 0.0103 'International Tables Vol C Tables 4.2.6.8 and 6.1.1.4'
O O 0.0106 0.0060 'International Tables Vol C Tables 4.2.6.8 and 6.1.1.4'
P P 0.1023 0.0942 'International Tables Vol C Tables 4.2.6.8 and 6.1.1.4'
Pd Pd -0.9988 1.0072 'International Tables Vol C Tables 4.2.6.8 and 6.1.1.4'
S S 0.1246 0.1234 'International Tables Vol C Tables 4.2.6.8 and 6.1.1.4'

loop_
_geom_angle_atom_site_label_1
_geom_angle_atom_site_label_2
_geom_angle_atom_site_label_3
_geom_angle
_geom_angle_site_symmetry_1
_geom_angle_site_symmetry_3
S1 Pd1 P1 178.85(3) . .
O1 Pd1 P1 87.50(6) 3_666 .
O1 Pd1 S1 93.65(6) 3_666 .
C19 Pd1 P1 91.81(8) . .
C19 Pd1 S1 87.06(8) . .
C19 Pd1 O1 175.24(12) . 3_666
C7 P1 Pd1 110.42(9) . .
C7 P1 C13 104.50(12) . .
C7 P1 C1 104.71(12) . .
C13 P1 Pd1 108.52(9) . .
C13 P1 C1 110.26(13) . .
C1 P1 Pd1 117.62(9) . .
O1 S1 Pd1 111.50(10) . .
O1 S1 C25 101.28(14) . .
O2 S1 Pd1 115.79(10) . .
O2 S1 O1 112.71(15) . .
O2 S1 C25 105.93(14) . .
C25 S1 Pd1 108.35(10) . .
S1 O1 Pd1 152.58(14) . 3_666
P1 C7 H7 108.0 . .
C8 C7 P1 112.59(18) . .
C8 C7 H7 108.0 . .
C8 C7 C12 108.8(2) . .
C12 C7 P1 111.23(19) . .
C12 C7 H7 108.0 . .
H18A C18 H18B 108.2 . .
C17 C18 H18A 109.7 . .
C17 C18 H18B 109.7 . .
C17 C18 C13 110.0(2) . .
C13 C18 H18A 109.7 . .
C13 C18 H18B 109.7 . .
C24 C19 Pd1 119.3(2) . .
C20 C19 Pd1 122.9(2) . .
C20 C19 C24 117.8(3) . .
C18 C17 H17A 109.3 . .
C18 C17 H17B 109.3 . .
H17A C17 H17B 108.0 . .
C16 C17 C18 111.6(2) . .
C16 C17 H17A 109.3 . .
C16 C17 H17B 109.3 . .
P1 C13 H13 105.0 . .
C18 C13 P1 113.16(18) . .
C18 C13 H13 105.0 . .
C14 C13 P1 116.96(19) . .
C14 C13 C18 110.6(2) . .
C14 C13 H13 105.0 . .
C7 C8 H8A 109.4 . .
C7 C8 H8B 109.4 . .
C7 C8 C9 111.0(2) . .
H8A C8 H8B 108.0 . .
C9 C8 H8A 109.4 . .
C9 C8 H8B 109.4 . .
C7 C12 H12A 109.4 . .
C7 C12 H12B 109.4 . .
H12A C12 H12B 108.0 . .
C11 C12 C7 111.0(2) . .
C11 C12 H12A 109.4 . .
C11 C12 H12B 109.4 . .
P1 C1 H1 105.6 . .
C2 C1 P1 116.7(2) . .
C2 C1 H1 105.6 . .
C6 C1 P1 112.52(19) . .
C6 C1 H1 105.6 . .
C6 C1 C2 109.8(2) . .
C12 C11 H11A 109.6 . .
C12 C11 H11B 109.6 . .
C12 C11 C10 110.4(2) . .
H11A C11 H11B 108.1 . .
C10 C11 H11A 109.6 . .
C10 C11 H11B 109.6 . .
C13 C14 H14A 109.7 . .
C13 C14 H14B 109.7 . .
H14A C14 H14B 108.2 . .
C15 C14 C13 109.6(2) . .
C15 C14 H14A 109.7 . .
C15 C14 H14B 109.7 . .
H3A C3 H3B 108.0 . .
C2 C3 H3A 109.3 . .
C2 C3 H3B 109.3 . .
C4 C3 H3A 109.3 . .
C4 C3 H3B 109.3 . .
C4 C3 C2 111.4(3) . .
C1 C2 H2A 109.6 . .
C1 C2 H2B 109.6 . .
C3 C2 C1 110.4(3) . .
C3 C2 H2A 109.6 . .
C3 C2 H2B 109.6 . .
H2A C2 H2B 108.1 . .
C19 C24 H24 119.2 . .
C23 C24 C19 121.7(4) . .
C23 C24 H24 119.2 . .
C26 C25 S1 119.6(2) . .
C30 C25 S1 120.8(3) . .
C30 C25 C26 119.6(3) . .
C1 C6 H6A 109.5 . .
C1 C6 H6B 109.5 . .
H6A C6 H6B 108.1 . .
C5 C6 C1 110.8(2) . .
C5 C6 H6A 109.5 . .
C5 C6 H6B 109.5 . .
C17 C16 H16A 109.3 . .
C17 C16 H16B 109.3 . .
H16A C16 H16B 107.9 . .
C15 C16 C17 111.7(2) . .
C15 C16 H16A 109.3 . .
C15 C16 H16B 109.3 . .
C14 C15 H15A 109.4 . .
C14 C15 H15B 109.4 . .
C16 C15 C14 111.0(2) . .
C16 C15 H15A 109.4 . .
C16 C15 H15B 109.4 . .
H15A C15 H15B 108.0 . .
C8 C9 H9A 109.2 . .
C8 C9 H9B 109.2 . .
H9A C9 H9B 107.9 . .
C10 C9 C8 111.8(3) . .
C10 C9 H9A 109.2 . .
C10 C9 H9B 109.2 . .
C19 C20 H20 119.7 . .
C19 C20 C21 120.7(4) . .
C21 C20 H20 119.7 . .
C11 C10 H10A 109.6 . .
C11 C10 H10B 109.6 . .
C9 C10 C11 110.4(3) . .
C9 C10 H10A 109.6 . .
C9 C10 H10B 109.6 . .
H10A C10 H10B 108.1 . .
C3 C4 H4A 109.4 . .
C3 C4 H4B 109.4 . .
C3 C4 C5 111.1(3) . .
H4A C4 H4B 108.0 . .
C5 C4 H4A 109.4 . .
C5 C4 H4B 109.4 . .
C25 C26 H26 120.2 . .
C27 C26 C25 119.6(3) . .
C27 C26 H26 120.2 . .
C6 C5 H5A 109.4 . .
C6 C5 H5B 109.4 . .
C4 C5 C6 111.3(3) . .
C4 C5 H5A 109.4 . .
C4 C5 H5B 109.4 . .
H5A C5 H5B 108.0 . .
C25 C30 H30 120.3 . .
C25 C30 C29 119.3(4) . .
C29 C30 H30 120.3 . .
C20 C21 H21 120.6 . .
C22 C21 C20 118.8(4) . .
C22 C21 H21 120.6 . .
C24 C23 H23 120.8 . .
C22 C23 C24 118.3(4) . .
C22 C23 H23 120.8 . .
C26 C27 H27 119.1 . .
C28 C27 C26 121.7(4) . .
C28 C27 H27 119.1 . .
C27 C28 C29 118.0(4) . .
C27 C28 C31 121.4(5) . .
C29 C28 C31 120.5(5) . .
C30 C29 H29 119.2 . .
C28 C29 C30 121.6(4) . .
C28 C29 H29 119.2 . .
C21 C22 F1 118.0(5) . .
C23 C22 F1 119.3(4) . .
C23 C22 C21 122.7(4) . .
C28 C31 H31A 109.5 . .
C28 C31 H31B 109.5 . .
C28 C31 H31C 109.5 . .
H31A C31 H31B 109.5 . .
H31A C31 H31C 109.5 . .
H31B C31 H31C 109.5 . .

loop_
_geom_bond_atom_site_label_1
_geom_bond_atom_site_label_2
_geom_bond_distance
_geom_bond_site_symmetry_2
Pd1 P1 2.3255(7) .
Pd1 S1 2.3097(8) .
Pd1 O1 2.155(2) 3_666
Pd1 C19 2.001(3) .
P1 C7 1.851(3) .
P1 C13 1.853(3) .
P1 C1 1.856(3) .
S1 O1 1.479(2) .
S1 O2 1.460(2) .
S1 C25 1.791(3) .
C7 H7 0.9800 .
C7 C8 1.534(4) .
C7 C12 1.534(4) .
C18 H18A 0.9700 .
C18 H18B 0.9700 .
C18 C17 1.528(4) .
C18 C13 1.545(4) .
C19 C24 1.406(4) .
C19 C20 1.391(5) .
C17 H17A 0.9700 .
C17 H17B 0.9700 .
C17 C16 1.527(4) .
C13 H13 0.9800 .
C13 C14 1.534(4) .
C8 H8A 0.9700 .
C8 H8B 0.9700 .
C8 C9 1.534(4) .
C12 H12A 0.9700 .
C12 H12B 0.9700 .
C12 C11 1.525(4) .
C1 H1 0.9800 .
C1 C2 1.537(4) .
C1 C6 1.535(4) .
C11 H11A 0.9700 .
C11 H11B 0.9700 .
C11 C10 1.525(5) .
F1 C22 1.370(4) .
C14 H14A 0.9700 .
C14 H14B 0.9700 .
C14 C15 1.532(4) .
C3 H3A 0.9700 .
C3 H3B 0.9700 .
C3 C2 1.535(4) .
C3 C4 1.518(4) .
C2 H2A 0.9700 .
C2 H2B 0.9700 .
C24 H24 0.9300 .
C24 C23 1.384(5) .
C25 C26 1.389(4) .
C25 C30 1.371(4) .
C6 H6A 0.9700 .
C6 H6B 0.9700 .
C6 C5 1.529(4) .
C16 H16A 0.9700 .
C16 H16B 0.9700 .
C16 C15 1.515(4) .
C15 H15A 0.9700 .
C15 H15B 0.9700 .
C9 H9A 0.9700 .
C9 H9B 0.9700 .
C9 C10 1.523(4) .
C20 H20 0.9300 .
C20 C21 1.403(5) .
C10 H10A 0.9700 .
C10 H10B 0.9700 .
C4 H4A 0.9700 .
C4 H4B 0.9700 .
C4 C5 1.522(5) .
C26 H26 0.9300 .
C26 C27 1.380(5) .
C5 H5A 0.9700 .
C5 H5B 0.9700 .
C30 H30 0.9300 .
C30 C29 1.390(5) .
C21 H21 0.9300 .
C21 C22 1.368(6) .
C23 H23 0.9300 .
C23 C22 1.366(7) .
C27 H27 0.9300 .
C27 C28 1.365(6) .
C28 C29 1.380(6) .
C28 C31 1.518(6) .
C29 H29 0.9300 .
C31 H31A 0.9600 .
C31 H31B 0.9600 .
C31 H31C 0.9600 .

loop_
_geom_torsion_atom_site_label_1
_geom_torsion_atom_site_label_2
_geom_torsion_atom_site_label_3
_geom_torsion_atom_site_label_4
_geom_torsion
_geom_torsion_site_symmetry_4
Pd1 P1 C7 C8 -53.0(2) .
Pd1 P1 C7 C12 69.4(2) .
Pd1 P1 C13 C18 -51.5(2) .
Pd1 P1 C13 C14 178.29(19) .
Pd1 P1 C1 C2 -161.98(17) .
Pd1 P1 C1 C6 69.8(2) .
Pd1 S1 O1 Pd1 -24.8(4) 3_666
Pd1 S1 C25 C26 -54.4(3) .
Pd1 S1 C25 C30 125.3(3) .
Pd1 C19 C24 C23 -179.8(3) .
Pd1 C19 C20 C21 179.5(3) .
P1 C7 C8 C9 -179.5(2) .
P1 C7 C12 C11 176.4(2) .
P1 C13 C14 C15 -169.8(2) .
P1 C1 C2 C3 173.1(2) .
P1 C1 C6 C5 -170.7(2) .
S1 C25 C26 C27 179.2(3) .
S1 C25 C30 C29 180.0(3) .
O1 S1 C25 C26 62.9(3) .
O1 S1 C25 C30 -117.4(3) .
O2 S1 O1 Pd1 107.4(4) 3_666
O2 S1 C25 C26 -179.3(2) .
O2 S1 C25 C30 0.4(3) .
C7 P1 C13 C18 -169.3(2) .
C7 P1 C13 C14 60.5(2) .
C7 P1 C1 C2 -39.0(2) .
C7 P1 C1 C6 -167.2(2) .
C7 C8 C9 C10 -55.9(4) .
C7 C12 C11 C10 59.5(3) .
C18 C17 C16 C15 -54.9(3) .
C18 C13 C14 C15 58.7(3) .
C19 C24 C23 C22 -0.2(6) .
C19 C20 C21 C22 1.1(6) .
C17 C18 C13 P1 169.1(2) .
C17 C18 C13 C14 -57.5(3) .
C17 C16 C15 C14 55.9(3) .
C13 P1 C7 C8 63.5(2) .
C13 P1 C7 C12 -174.1(2) .
C13 P1 C1 C2 72.9(2) .
C13 P1 C1 C6 -55.3(2) .
C13 C18 C17 C16 55.1(3) .
C13 C14 C15 C16 -57.7(3) .
C8 C7 C12 C11 -59.0(3) .
C8 C9 C10 C11 55.1(4) .
C12 C7 C8 C9 56.8(3) .
C12 C11 C10 C9 -56.5(3) .
C1 P1 C7 C8 179.5(2) .
C1 P1 C7 C12 -58.1(2) .
C1 P1 C13 C18 78.7(2) .
C1 P1 C13 C14 -51.6(2) .
C1 C6 C5 C4 -56.7(3) .
C3 C4 C5 C6 55.4(4) .
C2 C1 C6 C5 57.6(3) .
C2 C3 C4 C5 -55.5(4) .
C24 C19 C20 C21 -2.3(5) .
C24 C23 C22 F1 178.4(4) .
C24 C23 C22 C21 -1.1(7) .
C25 S1 O1 Pd1 -139.9(4) 3_666
C25 C26 C27 C28 0.3(6) .
C25 C30 C29 C28 1.3(7) .
C6 C1 C2 C3 -57.4(3) .
C20 C19 C24 C23 1.9(5) .
C20 C21 C22 F1 -178.8(4) .
C20 C21 C22 C23 0.7(7) .
C4 C3 C2 C1 56.8(3) .
C26 C25 C30 C29 -0.3(6) .
C26 C27 C28 C29 0.6(7) .
C26 C27 C28 C31 -179.1(5) .
C30 C25 C26 C27 -0.5(5) .
C27 C28 C29 C30 -1.4(8) .
C31 C28 C29 C30 178.3(5) .
